data_1526792
loop_
_publ_author_name
'Tereshina, I.S.'
'Nikitin, S.A.'
'Stepen'-Damm, Yu.'
'Gulay, L.D.'
'Pankratov, N.Yu.'
'Verbetskii, V.N.'
'Salamova, A.A.'
'Suski, W.'

_publ_section_title
;
 Structural and magnetic properties of Lu2 Fe17 Hx (x= 0;3) single
 crystals
;
_journal_name_full 'Journal of Alloys Compd.'
_journal_page_first 31
_journal_page_last 36
_journal_volume 329
_journal_year 2001
_chemical_formula_sum 'Fe17.26 H3 Lu1.86'
_chemical_name_systematic 'Lu1.86 Fe17.26 H3'
_space_group_IT_number 194
_symmetry_space_group_name_Hall '-P 6c 2c'
_symmetry_space_group_name_H-M 'P 63/m m c'
_cell_angle_alpha 90
_cell_angle_beta 90
_cell_angle_gamma 120
_cell_formula_units_Z 2
_cell_length_a 8.509
_cell_length_b 8.509
_cell_length_c 8.308
_cell_volume 520.936
_citation_journal_id_ASTM JALCEU
_cod_data_source_file Tereshina_JALCEU_2001_1337.cif
_cod_data_source_block H3Fe17.26Lu1.86
_cod_original_cell_volume 520.9357
_cod_original_formula_sum 'H3 Fe17.26 Lu1.86'
_cod_database_code 1526792

loop_
_symmetry_equiv_pos_as_xyz
x,y,z
x-y,x,z+1/2
-y,x-y,z
-x,-y,z+1/2
-x+y,-x,z
y,-x+y,z+1/2
-y,-x,-z+1/2
x-y,-y,-z
x,x-y,-z+1/2
y,x,-z
-x+y,y,-z+1/2
-x,-x+y,-z
-x,-y,-z
-x+y,-x,-z-1/2
y,-x+y,-z
x,y,-z-1/2
x-y,x,-z
-y,x-y,-z-1/2
y,x,z-1/2
-x+y,y,z
-x,-x+y,z-1/2
-y,-x,z
x-y,-y,z-1/2
x,x-y,z

loop_
_atom_site_label
_atom_site_type_symbol
_atom_site_fract_x
_atom_site_fract_y
_atom_site_fract_z
_atom_site_occupancy
_atom_site_U_iso_or_equiv
Fe5 Fe 0.2938 0.3004 0.25 0.13 0.0
Fe4 Fe 0.3307 0.3777 0.25 0.87 0.0
Fe6 Fe 0.1669 0.3338 0.5159 1 0.0
H1 H 0.824 0.648 0.25 1 0.0
Fe3 Fe 0.5 0 0 1 0.0
Fe2 Fe 0.3333 0.6667 0.1053 0.94 0.0
Fe1 Fe 0 0 0.3939 0.19 0.0
Lu2 Lu 0.3333 0.6667 0.25 0.06 0.0
Lu1 Lu 0 0 0.25 0.8 0.0
Lu3 Lu 0.3333 0.6667 0.75 1 0.0
